data_2229099
loop_
_publ_author_name
'Cl\'ement, Sebastien'
'Guyard, Laurent'
'Knorr, Michael'
'Eckert, Prisca K.'
'Strohmann, Carsten'

_publ_section_title
;
 2-(2,2-Dibromoethenyl)thiophene
;
_journal_coeditor_code IM2256
_journal_issue 2
_journal_name_full 'Acta Crystallographica Section E'
_journal_page_first o481
_journal_paper_doi 10.1107/S1600536811002522
_journal_volume 67
_journal_year 2011
_chemical_formula_iupac 'C6 H4 Br2 S'
_chemical_formula_moiety 'C6 H4 Br2 S'
_chemical_formula_sum 'C6 H4 Br2 S'
_chemical_formula_weight 267.97
_chemical_name_systematic
;
2-(2,2-Dibromoethenyl)thiophene
;
_space_group_IT_number 14
_symmetry_cell_setting monoclinic
_symmetry_space_group_name_Hall '-P 2ybc'
_symmetry_space_group_name_H-M 'P 1 21/c 1'
_atom_sites_solution_hydrogens geom
_atom_sites_solution_primary direct
_atom_sites_solution_secondary difmap
_audit_creation_method 'WinGX routine CIF_UPDATE'
_cell_angle_alpha 90
_cell_angle_beta 109.16(3)
_cell_angle_gamma 90
_cell_formula_units_Z 4
_cell_length_a 9.6843(19)
_cell_length_b 7.2379(14)
_cell_length_c 11.484(2)
_cell_measurement_reflns_used 980
_cell_measurement_temperature 173(2)
_cell_measurement_theta_max 26.99
_cell_measurement_theta_min 2.23
_cell_volume 760.4(3)
_computing_cell_refinement 'CELL in IPDS (Stoe & Cie, 1999)'
_computing_data_collection 'EXPOSE in IPDS (Stoe & Cie, 1999)'
_computing_data_reduction 'INTEGRATE in IPDS (Stoe & Cie, 1999)'
_computing_molecular_graphics 'ORTEP-3 (Farrugia, 1997)'
_computing_publication_material 'WinGX (Farrugia, 1999)'
_computing_structure_refinement 'SHELXL97 (Sheldrick, 2008)'
_computing_structure_solution 'SHELXS97 (Sheldrick, 2008)'
_diffrn_ambient_temperature 173(2)
_diffrn_measured_fraction_theta_full 0.999
_diffrn_measured_fraction_theta_max 0.999
_diffrn_measurement_device_type 'Stoe IPDS'
_diffrn_measurement_method \f
_diffrn_radiation_monochromator graphite
_diffrn_radiation_type MoK\a
_diffrn_radiation_wavelength 0.71073
_diffrn_reflns_av_R_equivalents 0.0637
_diffrn_reflns_limit_h_max 12
_diffrn_reflns_limit_h_min -11
_diffrn_reflns_limit_k_max 9
_diffrn_reflns_limit_k_min -9
_diffrn_reflns_limit_l_max 14
_diffrn_reflns_limit_l_min -14
_diffrn_reflns_number 6492
_diffrn_reflns_theta_full 26.99
_diffrn_reflns_theta_max 26.99
_diffrn_reflns_theta_min 2.23
_diffrn_standards_number 0
_exptl_absorpt_coefficient_mu 10.839
_exptl_absorpt_correction_T_max 0.6584
_exptl_absorpt_correction_T_min 0.1878
_exptl_absorpt_correction_type numerical
_exptl_absorpt_process_details '(FACEIT in IPDS; Stoe & Cie, 1999)'
_exptl_crystal_colour colourless
_exptl_crystal_density_diffrn 2.341
_exptl_crystal_density_method 'not measured'
_exptl_crystal_description plates
_exptl_crystal_F_000 504
_exptl_crystal_size_max 0.4
_exptl_crystal_size_mid 0.4
_exptl_crystal_size_min 0.2
_refine_diff_density_max 1.358
_refine_diff_density_min -1.732
_refine_ls_extinction_method none
_refine_ls_goodness_of_fit_ref 1.035
_refine_ls_hydrogen_treatment noref
_refine_ls_matrix_type full
_refine_ls_number_parameters 82
_refine_ls_number_reflns 1667
_refine_ls_number_restraints 0
_refine_ls_restrained_S_all 1.035
_refine_ls_R_factor_all 0.0627
_refine_ls_R_factor_gt 0.0579
_refine_ls_shift/su_max 0
_refine_ls_shift/su_mean 0
_refine_ls_structure_factor_coef Fsqd
_refine_ls_weighting_details 'calc w=1/[\s^2^(Fo^2^)+(0.1099P)^2^+0.0000P] where P=(Fo^2^+2Fc^2^)/3'
_refine_ls_weighting_scheme calc
_refine_ls_wR_factor_ref 0.1388
_reflns_number_gt 1444
_reflns_number_total 1667
_reflns_threshold_expression I>2\s(I)
_cod_data_source_file im2256.cif
_cod_data_source_block I
_cod_original_sg_symbol_H-M 'P 21/c'
_cod_database_code 2229099
_cod_database_fobs_code 2229099

loop_
_symmetry_equiv_pos_as_xyz
'x, y, z'
'-x, y+1/2, -z+1/2'
'-x, -y, -z'
'x, -y-1/2, z-1/2'

loop_
_atom_site_type_symbol
_atom_site_label
_atom_site_fract_x
_atom_site_fract_y
_atom_site_fract_z
_atom_site_U_iso_or_equiv
_atom_site_adp_type
_atom_site_calc_flag
_atom_site_refinement_flags
_atom_site_occupancy
_atom_site_disorder_assembly
_atom_site_disorder_group
Br Br1 0.90429(5) 0.69525(7) 0.15399(5) 0.0306(2) Uani d . 1 . .
Br Br2 0.75506(5) 0.94572(7) 0.30330(4) 0.0290(2) Uani d . 1 . .
C C1 0.7287(5) 0.7946(6) 0.1647(4) 0.0214(9) Uani d . 1 . .
C C2 0.5999(5) 0.7559(7) 0.0803(4) 0.0225(9) Uani d . 1 . .
H H2 0.6061 0.6818 0.0139 0.027 Uiso calc R 1 . .
C C3 0.4530(5) 0.8068(6) 0.0720(4) 0.0188(8) Uani d . 1 . .
C C4 0.3277(5) 0.7471(7) -0.0213(4) 0.0225(9) Uani d . 1 . .
H H4 0.3305 0.6695 -0.0873 0.027 Uiso calc R 1 . .
C C5 0.1970(6) 0.8134(7) -0.0080(5) 0.0307(11) Uani d . 1 . .
H H5 0.1026 0.7857 -0.0637 0.037 Uiso calc R 1 . .
C C6 0.2213(5) 0.9216(7) 0.0939(5) 0.0289(10) Uani d . 1 . .
H H6 0.1455 0.9771 0.1174 0.035 Uiso calc R 1 . .
S S 0.40366(13) 0.94655(17) 0.17497(12) 0.0265(3) Uani d . 1 . .

loop_
_atom_site_aniso_label
_atom_site_aniso_U_11
_atom_site_aniso_U_22
_atom_site_aniso_U_33
_atom_site_aniso_U_12
_atom_site_aniso_U_13
_atom_site_aniso_U_23
Br1 0.0220(3) 0.0379(4) 0.0324(3) 0.00528(18) 0.0097(2) -0.0004(2)
Br2 0.0268(3) 0.0342(3) 0.0250(3) -0.00466(18) 0.0072(2) -0.00800(17)
C1 0.024(2) 0.021(2) 0.0202(19) 0.0009(16) 0.0089(17) 0.0037(16)
C2 0.024(2) 0.020(2) 0.024(2) 0.0027(18) 0.0104(18) 0.0016(17)
C3 0.024(2) 0.0157(19) 0.0183(19) 0.0008(15) 0.0095(17) 0.0015(15)
C4 0.024(2) 0.020(2) 0.024(2) 0.0029(17) 0.0083(18) 0.0041(17)
C5 0.020(2) 0.034(3) 0.036(3) -0.0005(18) 0.005(2) 0.006(2)
C6 0.022(2) 0.028(2) 0.037(3) -0.0003(18) 0.011(2) 0.003(2)
S 0.0256(6) 0.0287(6) 0.0277(6) 0.0006(4) 0.0121(5) -0.0054(4)

loop_
_atom_type_symbol
_atom_type_description
_atom_type_scat_dispersion_real
_atom_type_scat_dispersion_imag
_atom_type_scat_source
C C 0.0033 0.0016 'International Tables Vol C Tables 4.2.6.8 and 6.1.1.4'
H H 0 0 'International Tables Vol C Tables 4.2.6.8 and 6.1.1.4'
S S 0.1246 0.1234 'International Tables Vol C Tables 4.2.6.8 and 6.1.1.4'
Br Br -0.2901 2.4595 'International Tables Vol C Tables 4.2.6.8 and 6.1.1.4'

loop_
_geom_angle_atom_site_label_1
_geom_angle_atom_site_label_2
_geom_angle_atom_site_label_3
_geom_angle_site_symmetry_1
_geom_angle_site_symmetry_3
_geom_angle
_geom_angle_publ_flag
C2 C1 Br2 . . 124.9(4) ?
C2 C1 Br1 . . 121.3(4) ?
Br2 C1 Br1 . . 113.7(3) ?
C1 C2 C3 . . 131.4(4) ?
C1 C2 H2 . . 114.3 ?
C3 C2 H2 . . 114.3 ?
C4 C3 C2 . . 124.1(4) ?
C4 C3 S . . 109.8(3) ?
C2 C3 S . . 126.1(3) ?
C3 C4 C5 . . 113.3(4) ?
C3 C4 H4 . . 123.3 ?
C5 C4 H4 . . 123.3 ?
C6 C5 C4 . . 112.4(5) ?
C6 C5 H5 . . 123.8 ?
C4 C5 H5 . . 123.8 ?
C5 C6 S . . 112.6(4) ?
C5 C6 H6 . . 123.7 ?
S C6 H6 . . 123.7 ?
C6 S C3 . . 91.9(2) ?

loop_
_geom_bond_atom_site_label_1
_geom_bond_atom_site_label_2
_geom_bond_site_symmetry_2
_geom_bond_distance
_geom_bond_publ_flag
Br1 C1 . 1.887(5) ?
Br2 C1 . 1.878(5) ?
C1 C2 . 1.335(7) ?
C2 C3 . 1.442(6) ?
C2 H2 . 0.95 ?
C3 C4 . 1.397(7) ?
C3 S . 1.738(4) ?
C4 C5 . 1.408(7) ?
C4 H4 . 0.95 ?
C5 C6 . 1.362(8) ?
C5 H5 . 0.95 ?
C6 S . 1.714(5) ?
C6 H6 . 0.95 ?

loop_
_cod_related_entry_id
_cod_related_entry_database
_cod_related_entry_code
1 ChemSpider 9382956
